data_4101302
loop_
_publ_author_name
'Esenturk, Emren N'
'Fettinger, James'
'Eichhorn, Bryan'

_publ_section_title
;
 The Pb12(2-) and Pb10(2-) zintl ions and the M@Pb12(2-) and M@Pb10(2-)
 cluster series where M = Ni, Pd, Pt.
;
_journal_issue 28
_journal_name_full 'Journal of the American Chemical Society'
_journal_page_first 9178
_journal_page_last 9186
_journal_paper_doi 10.1021/ja061842m
_journal_volume 128
_journal_year 2006
_chemical_formula_sum 'C36 H72 K2 N4 O12 Pb12 Pt'
_chemical_formula_weight 3512.55
_chemical_name_systematic
; 
 ? 
;
_space_group_IT_number 147
_symmetry_space_group_name_Hall '-P 3'
_symmetry_space_group_name_H-M 'P -3'
_atom_sites_solution_hydrogens geom
_atom_sites_solution_primary direct
_atom_sites_solution_secondary difmap
_audit_creation_method SHELXL-97
_cell_angle_alpha 90.00
_cell_angle_beta 90.00
_cell_angle_gamma 120.00
_cell_formula_units_Z 1
_cell_length_a 13.041(6)
_cell_length_b 13.041(6)
_cell_length_c 11.672(11)
_cell_measurement_temperature 173(2)
_cell_volume 1719.1(19)
_computing_structure_refinement 'SHELXL-97 (Sheldrick, 1997)'
_computing_structure_solution 'SHELXS-97 (Sheldrick, 1990)'
_diffrn_ambient_temperature 173(2)
_diffrn_measured_fraction_theta_full 1.000
_diffrn_measured_fraction_theta_max 1.000
_diffrn_radiation_monochromator graphite
_diffrn_radiation_source 'fine-focus sealed tube'
_diffrn_radiation_type MoK\a
_diffrn_radiation_wavelength 0.71073
_diffrn_reflns_av_R_equivalents 0.0839
_diffrn_reflns_av_sigmaI/netI 0.0571
_diffrn_reflns_limit_h_max 15
_diffrn_reflns_limit_h_min -15
_diffrn_reflns_limit_k_max 15
_diffrn_reflns_limit_k_min -15
_diffrn_reflns_limit_l_max 13
_diffrn_reflns_limit_l_min -13
_diffrn_reflns_number 11000
_diffrn_reflns_theta_full 24.93
_diffrn_reflns_theta_max 24.93
_diffrn_reflns_theta_min 1.74
_exptl_absorpt_coefficient_mu 31.448
_exptl_absorpt_correction_T_max 0.2043
_exptl_absorpt_correction_T_min 0.0854
_exptl_crystal_density_diffrn 3.393
_exptl_crystal_density_method 'not measured'
_exptl_crystal_F_000 1512
_exptl_crystal_size_max 0.15
_exptl_crystal_size_mid 0.09
_exptl_crystal_size_min 0.07
_refine_diff_density_max 2.163
_refine_diff_density_min -1.610
_refine_diff_density_rms 0.284
_refine_ls_extinction_coef 0.00024(8)
_refine_ls_extinction_expression Fc^*^=kFc[1+0.001xFc^2^\l^3^/sin(2\q)]^-1/4^
_refine_ls_extinction_method SHELXL
_refine_ls_goodness_of_fit_ref 1.055
_refine_ls_hydrogen_treatment mixed
_refine_ls_matrix_type full
_refine_ls_number_parameters 103
_refine_ls_number_reflns 2022
_refine_ls_number_restraints 0
_refine_ls_restrained_S_all 1.055
_refine_ls_R_factor_all 0.0730
_refine_ls_R_factor_gt 0.0352
_refine_ls_shift/su_max 0.000
_refine_ls_shift/su_mean 0.000
_refine_ls_structure_factor_coef Fsqd
_refine_ls_weighting_details 'calc w=1/[\s^2^(Fo^2^)+(0.0420P)^2^+0.0000P] where P=(Fo^2^+2Fc^2^)/3'
_refine_ls_weighting_scheme calc
_refine_ls_wR_factor_gt 0.0825
_refine_ls_wR_factor_ref 0.0959
_reflns_number_gt 1434
_reflns_number_total 2022
_reflns_threshold_expression >2sigma(I)
_cod_data_source_file ja061842msi20060317_122450.cif
_cod_data_source_block d:\group\emren\pb12pt\p1016pb12pt\1016f4mi
_cod_database_code 4101302

loop_
_symmetry_equiv_pos_as_xyz
'x, y, z'
'-y, x-y, z'
'-x+y, -x, z'
'-x, -y, -z'
'y, -x+y, -z'
'x-y, x, -z'

loop_
_atom_site_label
_atom_site_type_symbol
_atom_site_fract_x
_atom_site_fract_y
_atom_site_fract_z
_atom_site_U_iso_or_equiv
_atom_site_adp_type
_atom_site_occupancy
_atom_site_symmetry_multiplicity
_atom_site_calc_flag
_atom_site_refinement_flags
Pt1 Pt 0.0000 0.0000 0.0000 0.0324(3) Uani 1 6 d S
Pb1 Pb 0.17400(5) 0.26131(5) -0.04787(5) 0.0447(2) Uani 1 1 d .
Pb2 Pb 0.10663(5) 0.16102(5) 0.20876(4) 0.0462(2) Uani 1 1 d .
K11 K 0.6667 0.3333 0.5303(4) 0.0354(11) Uani 1 3 d S
C11 C 0.6356(13) 0.2140(12) 0.2265(12) 0.048(4) Uani 1 1 d .
H11A H 0.6555 0.2186 0.1441 0.058 Uiso 1 1 calc R
H11B H 0.5490 0.1614 0.2340 0.058 Uiso 1 1 calc R
N11 N 0.6667 0.3333 0.2665(14) 0.036(4) Uani 1 3 d S
O11 O 0.6583(8) 0.1389(8) 0.4095(7) 0.043(2) Uani 1 1 d .
C12 C 0.6964(12) 0.1586(12) 0.2893(11) 0.046(3) Uani 1 1 d .
H12A H 0.6765 0.0823 0.2530 0.055 Uiso 1 1 calc R
H12B H 0.7833 0.2114 0.2852 0.055 Uiso 1 1 calc R
N12 N 0.6667 0.3333 0.7918(15) 0.042(5) Uani 1 3 d S
C13 C 0.7105(12) 0.0828(12) 0.4690(12) 0.045(3) Uani 1 1 d .
H13A H 0.7972 0.1364 0.4741 0.053 Uiso 1 1 calc R
H13B H 0.6955 0.0103 0.4276 0.053 Uiso 1 1 calc R
C14 C 0.6588(12) 0.0517(11) 0.5855(12) 0.043(3) Uani 1 1 d .
H14A H 0.5717 0.0014 0.5800 0.052 Uiso 1 1 calc R
H14B H 0.6897 0.0059 0.6259 0.052 Uiso 1 1 calc R
O14 O 0.6877(8) 0.1555(8) 0.6486(8) 0.049(2) Uani 1 1 d .
C15 C 0.6376(14) 0.1313(13) 0.7621(11) 0.054(4) Uani 1 1 d .
H15A H 0.6500 0.0700 0.7990 0.065 Uiso 1 1 calc R
H15B H 0.5513 0.1010 0.7575 0.065 Uiso 1 1 calc R
C16 C 0.6959(14) 0.2432(13) 0.8321(11) 0.050(4) Uani 1 1 d .
H16A H 0.6708 0.2235 0.9130 0.060 Uiso 1 1 calc R
H16B H 0.7828 0.2771 0.8292 0.060 Uiso 1 1 calc R

loop_
_atom_site_aniso_label
_atom_site_aniso_U_11
_atom_site_aniso_U_22
_atom_site_aniso_U_33
_atom_site_aniso_U_23
_atom_site_aniso_U_13
_atom_site_aniso_U_12
Pt1 0.0342(4) 0.0342(4) 0.0288(6) 0.000 0.000 0.0171(2)
Pb1 0.0443(4) 0.0352(3) 0.0493(4) 0.0047(2) 0.0036(2) 0.0158(3)
Pb2 0.0498(4) 0.0475(4) 0.0387(3) -0.0098(2) -0.0069(2) 0.0226(3)
K11 0.0365(16) 0.0365(16) 0.033(2) 0.000 0.000 0.0183(8)
C11 0.055(9) 0.045(8) 0.043(8) -0.013(6) -0.007(7) 0.025(7)
N11 0.038(6) 0.038(6) 0.032(9) 0.000 0.000 0.019(3)
O11 0.048(5) 0.053(6) 0.030(4) 0.010(4) 0.010(4) 0.028(5)
C12 0.046(8) 0.051(9) 0.049(8) -0.002(7) 0.019(7) 0.030(7)
N12 0.049(7) 0.049(7) 0.028(9) 0.000 0.000 0.025(4)
C13 0.045(8) 0.040(8) 0.056(9) 0.000(7) -0.004(7) 0.027(7)
C14 0.043(8) 0.026(7) 0.056(8) -0.006(6) -0.013(7) 0.013(6)
O14 0.059(6) 0.043(6) 0.048(5) 0.008(5) -0.003(5) 0.027(5)
C15 0.060(10) 0.049(9) 0.049(9) 0.016(7) 0.004(7) 0.024(8)
C16 0.070(10) 0.061(10) 0.029(7) -0.002(6) -0.001(7) 0.039(9)

loop_
_atom_type_symbol
_atom_type_description
_atom_type_scat_dispersion_real
_atom_type_scat_dispersion_imag
_atom_type_scat_source
C C 0.0033 0.0016 'International Tables Vol C Tables 4.2.6.8 and 6.1.1.4'
H H 0.0000 0.0000 'International Tables Vol C Tables 4.2.6.8 and 6.1.1.4'
N N 0.0061 0.0033 'International Tables Vol C Tables 4.2.6.8 and 6.1.1.4'
O O 0.0106 0.0060 'International Tables Vol C Tables 4.2.6.8 and 6.1.1.4'
K K 0.2009 0.2494 'International Tables Vol C Tables 4.2.6.8 and 6.1.1.4'
Pb Pb -3.3944 10.1111 'International Tables Vol C Tables 4.2.6.8 and 6.1.1.4'
Pt Pt -1.7033 8.3905 'International Tables Vol C Tables 4.2.6.8 and 6.1.1.4'

loop_
_geom_angle_atom_site_label_1
_geom_angle_atom_site_label_2
_geom_angle_atom_site_label_3
_geom_angle
_geom_angle_site_symmetry_1
_geom_angle_site_symmetry_3
Pb1 Pt1 Pb1 116.736(9) 5 4
Pb1 Pt1 Pb1 63.264(9) 5 .
Pb1 Pt1 Pb1 180.00(2) 4 .
Pb1 Pt1 Pb1 116.736(9) 5 6
Pb1 Pt1 Pb1 116.736(9) 4 6
Pb1 Pt1 Pb1 63.264(9) . 6
Pb1 Pt1 Pb1 180.00(2) 5 2
Pb1 Pt1 Pb1 63.264(9) 4 2
Pb1 Pt1 Pb1 116.736(9) . 2
Pb1 Pt1 Pb1 63.264(9) 6 2
Pb1 Pt1 Pb1 63.264(9) 5 3
Pb1 Pt1 Pb1 63.264(9) 4 3
Pb1 Pt1 Pb1 116.736(9) . 3
Pb1 Pt1 Pb1 180.000(16) 6 3
Pb1 Pt1 Pb1 116.736(9) 2 3
Pb1 Pt1 Pb2 63.848(15) 5 .
Pb1 Pt1 Pb2 116.68(4) 4 .
Pb1 Pt1 Pb2 63.32(4) . .
Pb1 Pt1 Pb2 63.579(14) 6 .
Pb1 Pt1 Pb2 116.152(15) 2 .
Pb1 Pt1 Pb2 116.421(14) 3 .
Pb1 Pt1 Pb2 116.152(15) 5 4
Pb1 Pt1 Pb2 63.32(4) 4 4
Pb1 Pt1 Pb2 116.68(4) . 4
Pb1 Pt1 Pb2 116.421(14) 6 4
Pb1 Pt1 Pb2 63.848(15) 2 4
Pb1 Pt1 Pb2 63.579(14) 3 4
Pb2 Pt1 Pb2 180.00(3) . 4
Pb1 Pt1 Pb2 63.579(14) 5 3
Pb1 Pt1 Pb2 63.848(15) 4 3
Pb1 Pt1 Pb2 116.152(15) . 3
Pb1 Pt1 Pb2 116.68(4) 6 3
Pb1 Pt1 Pb2 116.421(14) 2 3
Pb1 Pt1 Pb2 63.32(4) 3 3
Pb2 Pt1 Pb2 63.17(5) . 3
Pb2 Pt1 Pb2 116.83(5) 4 3
Pb1 Pt1 Pb2 116.68(4) 5 2
Pb1 Pt1 Pb2 63.579(14) 4 2
Pb1 Pt1 Pb2 116.421(14) . 2
Pb1 Pt1 Pb2 63.848(15) 6 2
Pb1 Pt1 Pb2 63.32(4) 2 2
Pb1 Pt1 Pb2 116.152(15) 3 2
Pb2 Pt1 Pb2 63.17(5) . 2
Pb2 Pt1 Pb2 116.83(5) 4 2
Pb2 Pt1 Pb2 63.17(5) 3 2
Pb1 Pt1 Pb2 116.421(14) 5 6
Pb1 Pt1 Pb2 116.152(15) 4 6
Pb1 Pt1 Pb2 63.848(15) . 6
Pb1 Pt1 Pb2 63.32(4) 6 6
Pb1 Pt1 Pb2 63.579(14) 2 6
Pb1 Pt1 Pb2 116.68(4) 3 6
Pb2 Pt1 Pb2 116.83(5) . 6
Pb2 Pt1 Pb2 63.17(5) 4 6
Pb2 Pt1 Pb2 180.00(2) 3 6
Pb2 Pt1 Pb2 116.83(5) 2 6
Pb1 Pt1 Pb2 63.32(4) 5 5
Pb1 Pt1 Pb2 116.421(14) 4 5
Pb1 Pt1 Pb2 63.579(14) . 5
Pb1 Pt1 Pb2 116.152(15) 6 5
Pb1 Pt1 Pb2 116.68(4) 2 5
Pb1 Pt1 Pb2 63.848(15) 3 5
Pb2 Pt1 Pb2 116.83(5) . 5
Pb2 Pt1 Pb2 63.17(5) 4 5
Pb2 Pt1 Pb2 116.83(5) 3 5
Pb2 Pt1 Pb2 180.00(2) 2 5
Pb2 Pt1 Pb2 63.17(5) 6 5
Pt1 Pb1 Pb1 58.368(4) . 6
Pt1 Pb1 Pb1 58.368(4) . 5
Pb1 Pb1 Pb1 108.53(3) 6 5
Pt1 Pb1 Pb2 58.387(16) . .
Pb1 Pb1 Pb2 60.28(2) 6 .
Pb1 Pb1 Pb2 60.54(2) 5 .
Pt1 Pb1 Pb2 58.26(3) . 5
Pb1 Pb1 Pb2 107.72(2) 6 5
Pb1 Pb1 Pb2 59.92(5) 5 5
Pb2 Pb1 Pb2 108.28(5) . 5
Pt1 Pb1 Pb2 58.12(3) . 6
Pb1 Pb1 Pb2 59.80(5) 6 6
Pb1 Pb1 Pb2 107.65(2) 5 6
Pb2 Pb1 Pb2 107.98(5) . 6
Pb2 Pb1 Pb2 59.52(3) 5 6
Pt1 Pb2 Pb2 58.42(2) . 2
Pt1 Pb2 Pb2 58.42(2) . 3
Pb2 Pb2 Pb2 60.0 2 3
Pt1 Pb2 Pb1 58.29(5) . .
Pb2 Pb2 Pb1 108.26(2) 2 .
Pb2 Pb2 Pb1 108.03(2) 3 .
Pt1 Pb2 Pb1 58.16(3) . 6
Pb2 Pb2 Pb1 60.43(2) 2 6
Pb2 Pb2 Pb1 108.196(18) 3 6
Pb1 Pb2 Pb1 59.79(3) . 6
Pt1 Pb2 Pb1 58.03(3) . 5
Pb2 Pb2 Pb1 107.896(18) 2 5
Pb2 Pb2 Pb1 60.05(2) 3 5
Pb1 Pb2 Pb1 59.67(3) . 5
Pb1 Pb2 Pb1 107.45(6) 6 5
O14 K11 O14 98.2(3) . 2_655
O14 K11 O14 98.2(3) . 3_665
O14 K11 O14 98.2(3) 2_655 3_665
O14 K11 O11 59.3(3) . .
O14 K11 O11 134.8(3) 2_655 .
O14 K11 O11 121.9(3) 3_665 .
O14 K11 O11 121.9(3) . 2_655
O14 K11 O11 59.3(3) 2_655 2_655
O14 K11 O11 134.8(3) 3_665 2_655
O11 K11 O11 97.7(2) . 2_655
O14 K11 O11 134.8(3) . 3_665
O14 K11 O11 121.9(3) 2_655 3_665
O14 K11 O11 59.3(3) 3_665 3_665
O11 K11 O11 97.7(2) . 3_665
O11 K11 O11 97.7(2) 2_655 3_665
O14 K11 N12 60.8(2) . .
O14 K11 N12 60.8(2) 2_655 .
O14 K11 N12 60.8(2) 3_665 .
O11 K11 N12 119.59(18) . .
O11 K11 N12 119.59(18) 2_655 .
O11 K11 N12 119.59(18) 3_665 .
O14 K11 N11 119.2(2) . .
O14 K11 N11 119.2(2) 2_655 .
O14 K11 N11 119.2(2) 3_665 .
O11 K11 N11 60.41(18) . .
O11 K11 N11 60.41(18) 2_655 .
O11 K11 N11 60.41(18) 3_665 .
N12 K11 N11 180.000(4) . .
N11 C11 C12 114.8(11) . .
N11 C11 H11A 108.6 . .
C12 C11 H11A 108.6 . .
N11 C11 H11B 108.6 . .
C12 C11 H11B 108.6 . .
H11A C11 H11B 107.5 . .
C11 N11 C11 110.4(8) . 2_655
C11 N11 C11 110.4(8) . 3_665
C11 N11 C11 110.4(8) 2_655 3_665
C11 N11 K11 108.5(8) . .
C11 N11 K11 108.5(8) 2_655 .
C11 N11 K11 108.5(8) 3_665 .
C13 O11 C12 110.7(10) . .
C13 O11 K11 113.9(8) . .
C12 O11 K11 117.2(7) . .
O11 C12 C11 109.7(10) . .
O11 C12 H12A 109.7 . .
C11 C12 H12A 109.7 . .
O11 C12 H12B 109.7 . .
C11 C12 H12B 109.7 . .
H12A C12 H12B 108.2 . .
C16 N12 C16 110.4(8) . 2_655
C16 N12 C16 110.4(8) . 3_665
C16 N12 C16 110.4(8) 2_655 3_665
C16 N12 K11 108.5(8) . .
C16 N12 K11 108.5(8) 2_655 .
C16 N12 K11 108.5(8) 3_665 .
O11 C13 C14 108.9(11) . .
O11 C13 H13A 109.9 . .
C14 C13 H13A 109.9 . .
O11 C13 H13B 109.9 . .
C14 C13 H13B 109.9 . .
H13A C13 H13B 108.3 . .
O14 C14 C13 110.4(11) . .
O14 C14 H14A 109.6 . .
C13 C14 H14A 109.6 . .
O14 C14 H14B 109.6 . .
C13 C14 H14B 109.6 . .
H14A C14 H14B 108.1 . .
C14 O14 C15 113.2(10) . .
C14 O14 K11 116.2(7) . .
C15 O14 K11 114.2(8) . .
O14 C15 C16 109.5(11) . .
O14 C15 H15A 109.8 . .
C16 C15 H15A 109.8 . .
O14 C15 H15B 109.8 . .
C16 C15 H15B 109.8 . .
H15A C15 H15B 108.2 . .
N12 C16 C15 113.0(12) . .
N12 C16 H16A 109.0 . .
C15 C16 H16A 109.0 . .
N12 C16 H16B 109.0 . .
C15 C16 H16B 109.0 . .
H16A C16 H16B 107.8 . .

loop_
_geom_bond_atom_site_label_1
_geom_bond_atom_site_label_2
_geom_bond_distance
_geom_bond_site_symmetry_2
Pt1 Pb1 3.0564(15) 5
Pt1 Pb1 3.0564(15) 4
Pt1 Pb1 3.0564(15) .
Pt1 Pb1 3.0564(15) 6
Pt1 Pb1 3.0564(15) 2
Pt1 Pb1 3.0564(15) 3
Pt1 Pb2 3.0595(19) .
Pt1 Pb2 3.0595(19) 4
Pt1 Pb2 3.0595(19) 3
Pt1 Pb2 3.0595(19) 2
Pt1 Pb2 3.0595(19) 6
Pt1 Pb2 3.0595(19) 5
Pb1 Pb1 3.2059(15) 6
Pb1 Pb1 3.2059(15) 5
Pb1 Pb2 3.210(3) .
Pb1 Pb2 3.2219(16) 5
Pb1 Pb2 3.2341(16) 6
Pb2 Pb2 3.2047(17) 2
Pb2 Pb2 3.2047(17) 3
Pb2 Pb1 3.2219(16) 6
Pb2 Pb1 3.2341(16) 5
K11 O14 2.828(9) .
K11 O14 2.828(9) 2_655
K11 O14 2.828(9) 3_665
K11 O11 2.855(9) .
K11 O11 2.855(9) 2_655
K11 O11 2.855(9) 3_665
K11 N12 3.053(18) .
K11 N11 3.079(17) .
C11 N11 1.475(14) .
C11 C12 1.50(2) .
C11 H11A 0.9900 .
C11 H11B 0.9900 .
N11 C11 1.475(14) 2_655
N11 C11 1.475(14) 3_665
O11 C13 1.407(15) .
O11 C12 1.468(14) .
C12 H12A 0.9900 .
C12 H12B 0.9900 .
N12 C16 1.483(14) .
N12 C16 1.483(14) 2_655
N12 C16 1.483(14) 3_665
C13 C14 1.482(19) .
C13 H13A 0.9900 .
C13 H13B 0.9900 .
C14 O14 1.417(15) .
C14 H14A 0.9900 .
C14 H14B 0.9900 .
O14 C15 1.440(16) .
C15 C16 1.51(2) .
C15 H15A 0.9900 .
C15 H15B 0.9900 .
C16 H16A 0.9900 .
C16 H16B 0.9900 .
